data_7242515
loop_
_publ_author_name
'Khan, Misbha Rafiq'
'Niu, Xiaoge'
'Chen, Tianling'
'Liu, Yan'
'Liu, Zhongyi'
'Liu, Bin'
'Zhang, Yuxia'
'Li, Jinpeng'

_publ_section_title
;
 Structural diversity and magnetic properties of six ferrocenyl
 monocarboxylate Mn(ii), Ni(ii) and Co(ii) complexes with 1D aqua,
 carboxyl or dinuclear hydroxyl bridges
;
_journal_issue 17
_journal_name_full CrystEngComm
_journal_page_first 3185
_journal_page_last 3195
_journal_paper_doi 10.1039/D1CE00189B
_journal_volume 23
_journal_year 2021
_chemical_formula_sum 'C34 H30 Cl2 Fe2 Mn N0 O7'
_chemical_formula_weight 788.12
_space_group_crystal_system monoclinic
_space_group_IT_number 15
_space_group_name_Hall '-C 2yc'
_space_group_name_H-M_alt 'C 1 2/c 1'
_atom_sites_solution_hydrogens mixed
_audit_block_doi 10.5517/ccdc.csd.cc271nqp
_audit_creation_method SHELXL-2014/7
_audit_update_record
;
2021-01-19 deposited with the CCDC.	2021-03-24 downloaded from the CCDC.
;
_cell_angle_alpha 90
_cell_angle_beta 93.89(3)
_cell_angle_gamma 90
_cell_formula_units_Z 4
_cell_length_a 45.506(9)
_cell_length_b 9.888(2)
_cell_length_c 8.1578(16)
_cell_measurement_reflns_used 3732
_cell_measurement_temperature 293(2)
_cell_measurement_theta_max 27.5339
_cell_measurement_theta_min 2.4604
_cell_volume 3662.3(13)
_computing_cell_refinement 'CrystalClear (Rigaku/MSC Inc., 2006)'
_computing_data_collection 'CrystalClear (Rigaku/MSC Inc., 2006)'
_computing_data_reduction 'CrystalClear (Rigaku/MSC Inc., 2006)'
_computing_structure_refinement 'SHELXL-2014/7 (Sheldrick, 2014)'
_diffrn_ambient_temperature 293(2)
_diffrn_detector_area_resol_mean 28.5714
_diffrn_measured_fraction_theta_full 0.999
_diffrn_measured_fraction_theta_max 0.999
_diffrn_measurement_device_type Saturn724
_diffrn_measurement_method dtprofit.ref
_diffrn_radiation_type MoK\a
_diffrn_radiation_wavelength 0.71073
_diffrn_reflns_av_R_equivalents 0.0447
_diffrn_reflns_av_unetI/netI 0.0335
_diffrn_reflns_Laue_measured_fraction_full 0.999
_diffrn_reflns_Laue_measured_fraction_max 0.999
_diffrn_reflns_limit_h_max 53
_diffrn_reflns_limit_h_min -53
_diffrn_reflns_limit_k_max 11
_diffrn_reflns_limit_k_min -11
_diffrn_reflns_limit_l_max 9
_diffrn_reflns_limit_l_min -9
_diffrn_reflns_number 17874
_diffrn_reflns_point_group_measured_fraction_full 0.999
_diffrn_reflns_point_group_measured_fraction_max 0.999
_diffrn_reflns_theta_full 24.993
_diffrn_reflns_theta_max 24.993
_diffrn_reflns_theta_min 2.460
_diffrn_source 0
_exptl_absorpt_coefficient_mu 1.310
_exptl_absorpt_correction_T_max 1.0000
_exptl_absorpt_correction_T_min 0.9049
_exptl_absorpt_correction_type multi-scan
_exptl_crystal_colour red
_exptl_crystal_density_diffrn 1.429
_exptl_crystal_description Prism
_exptl_crystal_F_000 1604
_exptl_crystal_size_max 0.200
_exptl_crystal_size_mid 0.200
_exptl_crystal_size_min 0.200
_exptl_transmission_factor_max 0
_exptl_transmission_factor_min 0
_refine_diff_density_max 0.752
_refine_diff_density_min -1.366
_refine_diff_density_rms 0.105
_refine_ls_extinction_method none
_refine_ls_goodness_of_fit_ref 1.287
_refine_ls_hydrogen_treatment mixed
_refine_ls_matrix_type full
_refine_ls_number_parameters 222
_refine_ls_number_reflns 3230
_refine_ls_number_restraints 5
_refine_ls_restrained_S_all 1.287
_refine_ls_R_factor_all 0.0803
_refine_ls_R_factor_gt 0.0733
_refine_ls_shift/su_max 0.002
_refine_ls_shift/su_mean 0.000
_refine_ls_structure_factor_coef Fsqd
_refine_ls_weighting_details 'w=1/[\s^2^(Fo^2^)+(0.0883P)^2^+10.2521P] where P=(Fo^2^+2Fc^2^)/3'
_refine_ls_weighting_scheme calc
_refine_ls_wR_factor_gt 0.1940
_refine_ls_wR_factor_ref 0.2014
_reflns_Friedel_coverage 0.000
_reflns_number_gt 2898
_reflns_number_total 3230
_reflns_threshold_expression 'I > 2\s(I)'
_cod_data_source_file d1ce00189b2.cif
_cod_data_source_block 1
_cod_depositor_comments
;
The following automatic conversions were performed:

data item '_exptl_absorpt_correction_type' value 'Multi-scan' was
changed to 'multi-scan' in accordance with the
/home/data/users/saulius/crontab/automatic-downloads/rss-feeds/RSC/lib/dictionaries/cif_core.dic
dictionary named 'cif_core.dic' version 2.4.2 last updated on
2011-04-26.

Automatic conversion script
Id: cif_fix_values 7556 2019-12-06 15:28:31Z antanas 

 Adding full bibliography for 7242515--7242520.cif.
;
_cod_original_cell_volume 3662.2(13)
_cod_original_sg_symbol_H-M 'C 2/c'
_cod_database_code 7242515
_shelx_shelxl_version_number 2014/7
_shelx_space_group_comment
;
The symmetry employed for this shelxl refinement is uniquely defined
by the following loop, which should always be used as a source of
symmetry information in preference to the above space-group names.
They are only intended as comments.
;
_shelx_estimated_absorpt_t_min 0.780
_shelx_estimated_absorpt_t_max 0.780
_exptl_absorpt_special_details 0

loop_
_space_group_symop_operation_xyz
'x, y, z'
'-x, y, -z+1/2'
'x+1/2, y+1/2, z'
'-x+1/2, y+1/2, -z+1/2'
'-x, -y, -z'
'x, -y, z-1/2'
'-x+1/2, -y+1/2, -z'
'x+1/2, -y+1/2, z-1/2'

loop_
_atom_site_label
_atom_site_type_symbol
_atom_site_fract_x
_atom_site_fract_y
_atom_site_fract_z
_atom_site_U_iso_or_equiv
_atom_site_adp_type
_atom_site_occupancy
_atom_site_site_symmetry_order
_atom_site_calc_flag
_atom_site_refinement_flags_posn
_atom_site_refinement_flags_adp
_atom_site_refinement_flags_occupancy
_atom_site_disorder_assembly
_atom_site_disorder_group
Fe1 Fe 0.19574(2) 0.26000(7) 0.16275(9) 0.0380(3) Uani 1 1 d . . . . .
Mn1 Mn 0.0000 0.5000 0.5000 0.0507(4) Uani 1 2 d DS . P . .
Cl1 Cl 0.10123(5) 0.1008(3) 0.6695(4) 0.1223(11) Uani 1 1 d . . . . .
C4 C 0.17576(11) 0.3615(5) 0.3441(6) 0.0393(11) Uani 1 1 d . . . . .
C14 C 0.08719(11) 0.3290(6) 0.4906(7) 0.0482(14) Uani 1 1 d . . . . .
O1 O 0.0000 0.3997(7) 0.7500 0.0525(15) Uani 1 2 d DS T P . .
C11 C 0.14520(11) 0.3462(5) 0.3897(6) 0.0423(12) Uani 1 1 d . . . . .
C5 C 0.18625(12) 0.4543(5) 0.2252(7) 0.0450(13) Uani 1 1 d . . . . .
H5 H 0.1741 0.5179 0.1580 0.054 Uiso 1 1 calc R U . . .
O4 O 0.05148(9) 0.2983(6) 0.6874(5) 0.0674(13) Uani 1 1 d . . . . .
O3 O 0.03658(8) 0.3797(5) 0.4432(5) 0.0661(13) Uani 1 1 d . . . . .
C2 C 0.22606(12) 0.3368(6) 0.3335(7) 0.0472(13) Uani 1 1 d . . . . .
H2 H 0.2463 0.3039 0.3548 0.057 Uiso 1 1 calc R U . . .
C1 C 0.21716(13) 0.4381(6) 0.2220(7) 0.0505(14) Uani 1 1 d . . . . .
H1 H 0.2300 0.4879 0.1515 0.061 Uiso 1 1 calc R U . . .
C17 C 0.05622(12) 0.3326(7) 0.5474(7) 0.0519(15) Uani 1 1 d . . . . .
O2 O -0.03021(12) 0.3543(7) 0.3852(6) 0.0780(16) Uani 1 1 d D . . . .
C3 C 0.20087(11) 0.2879(6) 0.4111(7) 0.0430(12) Uani 1 1 d . . . . .
H3 H 0.2008 0.2170 0.4950 0.052 Uiso 1 1 calc R U . . .
C15 C 0.09552(13) 0.4307(7) 0.3844(8) 0.0602(17) Uani 1 1 d . . . . .
H15 H 0.0816 0.4943 0.3466 0.072 Uiso 1 1 calc R U . . .
C12 C 0.13695(13) 0.2452(6) 0.4936(8) 0.0513(15) Uani 1 1 d . . . . .
H12 H 0.1508 0.1815 0.5315 0.062 Uiso 1 1 calc R U . . .
C13 C 0.10876(13) 0.2366(6) 0.5420(8) 0.0526(15) Uani 1 1 d . . . . .
C16 C 0.12356(13) 0.4396(7) 0.3344(8) 0.0563(15) Uani 1 1 d . . . . .
H16 H 0.1283 0.5084 0.2630 0.068 Uiso 1 1 calc R U . . .
C9 C 0.16540(16) 0.1332(8) 0.0529(10) 0.076(2) Uani 1 1 d . . . . .
H9 H 0.1450 0.1213 0.0814 0.091 Uiso 1 1 calc R U . . .
C10 C 0.17538(19) 0.2217(7) -0.0629(9) 0.070(2) Uani 1 1 d . . . . .
H10 H 0.1630 0.2861 -0.1276 0.084 Uiso 1 1 calc R U . . .
C7 C 0.21484(18) 0.1110(9) 0.0366(11) 0.081(2) Uani 1 1 d . . . . .
H7 H 0.2353 0.0804 0.0538 0.098 Uiso 1 1 calc R U . . .
C6 C 0.20472(19) 0.2083(8) -0.0705(9) 0.072(2) Uani 1 1 d . . . . .
H6 H 0.2169 0.2610 -0.1417 0.087 Uiso 1 1 calc R U . . .
C8 C 0.1904(2) 0.0607(6) 0.1189(9) 0.084(3) Uani 1 1 d . . . . .
H8 H 0.1906 -0.0121 0.2005 0.101 Uiso 1 1 calc R U . . .
H2W H -0.0304(13) 0.2692(16) 0.404(6) 0.06(2) Uiso 1 1 d D . . . .
H2WA H -0.040(2) 0.366(4) 0.293(7) 0.16(5) Uiso 1 1 d D . . . .
H1W H 0.0129(13) 0.338(6) 0.759(12) 0.10(3) Uiso 1 1 d D . . . .

loop_
_atom_site_aniso_label
_atom_site_aniso_U_11
_atom_site_aniso_U_22
_atom_site_aniso_U_33
_atom_site_aniso_U_23
_atom_site_aniso_U_13
_atom_site_aniso_U_12
Fe1 0.0391(5) 0.0368(5) 0.0390(5) -0.0021(3) 0.0098(3) 0.0010(3)
Mn1 0.0299(6) 0.0867(10) 0.0360(6) 0.0024(6) 0.0073(5) 0.0040(6)
Cl1 0.0762(13) 0.1127(18) 0.187(3) 0.0878(19) 0.0736(16) 0.0332(13)
C4 0.035(3) 0.044(3) 0.040(3) -0.006(2) 0.012(2) 0.000(2)
C14 0.035(3) 0.070(4) 0.041(3) -0.005(3) 0.008(2) 0.005(3)
O1 0.038(3) 0.083(5) 0.038(3) 0.000 0.011(2) 0.000
C11 0.040(3) 0.047(3) 0.041(3) -0.003(2) 0.008(2) 0.007(2)
C5 0.050(3) 0.040(3) 0.046(3) -0.004(2) 0.009(2) 0.002(2)
O4 0.042(2) 0.109(4) 0.053(3) 0.018(3) 0.0184(19) 0.015(2)
O3 0.038(2) 0.117(4) 0.043(2) -0.003(2) 0.0048(17) 0.021(2)
C2 0.037(3) 0.058(4) 0.047(3) -0.009(3) 0.008(2) -0.001(2)
C1 0.047(3) 0.048(3) 0.057(3) -0.006(3) 0.018(3) -0.011(3)
C17 0.038(3) 0.076(4) 0.042(3) -0.004(3) 0.005(2) 0.009(3)
O2 0.068(3) 0.114(5) 0.052(3) 0.008(3) 0.002(2) -0.027(3)
C3 0.034(3) 0.055(3) 0.040(3) 0.001(2) 0.004(2) 0.005(2)
C15 0.039(3) 0.080(5) 0.061(4) 0.018(3) 0.007(3) 0.016(3)
C12 0.041(3) 0.055(4) 0.060(4) 0.016(3) 0.017(3) 0.013(2)
C13 0.046(3) 0.059(4) 0.055(4) 0.011(3) 0.021(3) 0.007(3)
C16 0.045(3) 0.070(4) 0.056(4) 0.018(3) 0.009(3) 0.007(3)
C9 0.063(4) 0.086(5) 0.081(5) -0.035(4) 0.024(4) -0.031(4)
C10 0.092(6) 0.063(4) 0.053(4) -0.012(3) -0.012(4) 0.001(4)
C7 0.072(5) 0.076(5) 0.096(6) -0.045(5) 0.004(4) 0.021(4)
C6 0.097(6) 0.067(4) 0.056(4) -0.018(4) 0.030(4) -0.019(4)
C8 0.169(9) 0.029(3) 0.053(4) -0.002(3) -0.004(5) -0.005(4)

loop_
_atom_type_symbol
_atom_type_description
_atom_type_scat_dispersion_real
_atom_type_scat_dispersion_imag
_atom_type_scat_source
C C 0.0033 0.0016 'International Tables Vol C Tables 4.2.6.8 and 6.1.1.4'
H H 0.0000 0.0000 'International Tables Vol C Tables 4.2.6.8 and 6.1.1.4'
N N 0.0061 0.0033 'International Tables Vol C Tables 4.2.6.8 and 6.1.1.4'
O O 0.0106 0.0060 'International Tables Vol C Tables 4.2.6.8 and 6.1.1.4'
Cl Cl 0.1484 0.1585 'International Tables Vol C Tables 4.2.6.8 and 6.1.1.4'
Mn Mn 0.3368 0.7283 'International Tables Vol C Tables 4.2.6.8 and 6.1.1.4'
Fe Fe 0.3463 0.8444 'International Tables Vol C Tables 4.2.6.8 and 6.1.1.4'

loop_
_geom_angle_atom_site_label_1
_geom_angle_atom_site_label_2
_geom_angle_atom_site_label_3
_geom_angle
_geom_angle_site_symmetry_1
_geom_angle_site_symmetry_3
_geom_angle_publ_flag
C8 Fe1 C7 41.4(3) . . ?
C8 Fe1 C9 41.1(3) . . ?
C7 Fe1 C9 68.2(3) . . ?
C8 Fe1 C2 123.6(3) . . ?
C7 Fe1 C2 108.9(3) . . ?
C9 Fe1 C2 160.2(3) . . ?
C8 Fe1 C10 67.4(3) . . ?
C7 Fe1 C10 65.8(3) . . ?
C9 Fe1 C10 39.9(3) . . ?
C2 Fe1 C10 158.5(3) . . ?
C8 Fe1 C5 160.0(4) . . ?
C7 Fe1 C5 156.4(3) . . ?
C9 Fe1 C5 122.9(3) . . ?
C2 Fe1 C5 67.9(2) . . ?
C10 Fe1 C5 108.0(3) . . ?
C8 Fe1 C6 67.6(3) . . ?
C7 Fe1 C6 39.0(3) . . ?
C9 Fe1 C6 66.8(3) . . ?
C2 Fe1 C6 124.2(3) . . ?
C10 Fe1 C6 38.6(3) . . ?
C5 Fe1 C6 121.9(3) . . ?
C8 Fe1 C3 108.2(3) . . ?
C7 Fe1 C3 125.3(3) . . ?
C9 Fe1 C3 123.4(3) . . ?
C2 Fe1 C3 41.0(2) . . ?
C10 Fe1 C3 159.2(3) . . ?
C5 Fe1 C3 68.7(2) . . ?
C6 Fe1 C3 160.6(3) . . ?
C8 Fe1 C1 158.4(4) . . ?
C7 Fe1 C1 122.0(3) . . ?
C9 Fe1 C1 158.7(3) . . ?
C2 Fe1 C1 39.8(2) . . ?
C10 Fe1 C1 123.4(3) . . ?
C5 Fe1 C1 40.5(2) . . ?
C6 Fe1 C1 108.2(3) . . ?
C3 Fe1 C1 68.3(2) . . ?
C8 Fe1 C4 123.5(3) . . ?
C7 Fe1 C4 161.6(3) . . ?
C9 Fe1 C4 107.4(2) . . ?
C2 Fe1 C4 68.8(2) . . ?
C10 Fe1 C4 123.1(3) . . ?
C5 Fe1 C4 41.2(2) . . ?
C6 Fe1 C4 157.4(3) . . ?
C3 Fe1 C4 40.9(2) . . ?
C1 Fe1 C4 68.7(2) . . ?
O3 Mn1 O3 180.0 . 5_566 ?
O3 Mn1 O2 89.0(2) . 5_566 ?
O3 Mn1 O2 91.0(2) 5_566 5_566 ?
O3 Mn1 O2 91.0(2) . . ?
O3 Mn1 O2 89.0(2) 5_566 . ?
O2 Mn1 O2 180.0 5_566 . ?
O3 Mn1 O1 90.04(16) . 5_566 ?
O3 Mn1 O1 89.96(16) 5_566 5_566 ?
O2 Mn1 O1 93.40(19) 5_566 5_566 ?
O2 Mn1 O1 86.60(19) . 5_566 ?
O3 Mn1 O1 89.96(16) . . ?
O3 Mn1 O1 90.04(16) 5_566 . ?
O2 Mn1 O1 86.60(19) 5_566 . ?
O2 Mn1 O1 93.40(19) . . ?
O1 Mn1 O1 180.0 5_566 . ?
C5 C4 C3 106.8(4) . . ?
C5 C4 C11 126.7(5) . . ?
C3 C4 C11 126.5(5) . . ?
C5 C4 Fe1 69.1(3) . . ?
C3 C4 Fe1 69.2(3) . . ?
C11 C4 Fe1 127.2(4) . . ?
C13 C14 C15 116.5(5) . . ?
C13 C14 C17 125.3(5) . . ?
C15 C14 C17 118.1(5) . . ?
Mn1 O1 Mn1 128.2(3) 2_556 . ?
Mn1 O1 H1W 106(6) 2_556 . ?
Mn1 O1 H1W 110(6) . . ?
C12 C11 C16 117.5(5) . . ?
C12 C11 C4 122.1(5) . . ?
C16 C11 C4 120.4(5) . . ?
C1 C5 C4 108.4(5) . . ?
C1 C5 Fe1 70.2(3) . . ?
C4 C5 Fe1 69.7(3) . . ?
C1 C5 H5 125.8 . . ?
C4 C5 H5 125.8 . . ?
Fe1 C5 H5 125.8 . . ?
C17 O3 Mn1 125.6(4) . . ?
C1 C2 C3 109.0(5) . . ?
C1 C2 Fe1 70.6(3) . . ?
C3 C2 Fe1 69.6(3) . . ?
C1 C2 H2 125.5 . . ?
C3 C2 H2 125.5 . . ?
Fe1 C2 H2 125.5 . . ?
C2 C1 C5 108.3(5) . . ?
C2 C1 Fe1 69.5(3) . . ?
C5 C1 Fe1 69.2(3) . . ?
C2 C1 H1 125.9 . . ?
C5 C1 H1 125.9 . . ?
Fe1 C1 H1 125.9 . . ?
O4 C17 O3 124.1(5) . . ?
O4 C17 C14 120.4(5) . . ?
O3 C17 C14 115.4(5) . . ?
Mn1 O2 H2W 126(2) . . ?
Mn1 O2 H2WA 125(2) . . ?
H2W O2 H2WA 106(3) . . ?
C2 C3 C4 107.6(5) . . ?
C2 C3 Fe1 69.4(3) . . ?
C4 C3 Fe1 69.8(3) . . ?
C2 C3 H3 126.2 . . ?
C4 C3 H3 126.2 . . ?
Fe1 C3 H3 126.2 . . ?
C16 C15 C14 121.9(6) . . ?
C16 C15 H15 119.0 . . ?
C14 C15 H15 119.0 . . ?
C13 C12 C11 121.4(5) . . ?
C13 C12 H12 119.3 . . ?
C11 C12 H12 119.3 . . ?
C12 C13 C14 122.0(5) . . ?
C12 C13 Cl1 116.4(4) . . ?
C14 C13 Cl1 121.6(4) . . ?
C15 C16 C11 120.7(6) . . ?
C15 C16 H16 119.7 . . ?
C11 C16 H16 119.7 . . ?
C10 C9 C8 106.7(7) . . ?
C10 C9 Fe1 70.5(4) . . ?
C8 C9 Fe1 69.0(4) . . ?
C10 C9 H9 126.6 . . ?
C8 C9 H9 126.6 . . ?
Fe1 C9 H9 126.6 . . ?
C6 C10 C9 109.9(7) . . ?
C6 C10 Fe1 70.7(4) . . ?
C9 C10 Fe1 69.6(4) . . ?
C6 C10 H10 125.0 . . ?
C9 C10 H10 125.0 . . ?
Fe1 C10 H10 125.0 . . ?
C6 C7 C8 107.9(7) . . ?
C6 C7 Fe1 71.0(4) . . ?
C8 C7 Fe1 68.9(4) . . ?
C6 C7 H7 126.0 . . ?
C8 C7 H7 126.0 . . ?
Fe1 C7 H7 126.0 . . ?
C10 C6 C7 109.5(7) . . ?
C10 C6 Fe1 70.8(4) . . ?
C7 C6 Fe1 70.0(4) . . ?
C10 C6 H6 125.2 . . ?
C7 C6 H6 125.2 . . ?
Fe1 C6 H6 125.2 . . ?
C7 C8 C9 106.0(6) . . ?
C7 C8 Fe1 69.7(4) . . ?
C9 C8 Fe1 70.0(4) . . ?
C7 C8 H8 127.0 . . ?
C9 C8 H8 127.0 . . ?
Fe1 C8 H8 127.0 . . ?

loop_
_geom_bond_atom_site_label_1
_geom_bond_atom_site_label_2
_geom_bond_distance
_geom_bond_site_symmetry_2
_geom_bond_publ_flag
Fe1 C8 2.015(6) . ?
Fe1 C7 2.026(7) . ?
Fe1 C9 2.028(7) . ?
Fe1 C2 2.040(6) . ?
Fe1 C10 2.040(7) . ?
Fe1 C5 2.041(5) . ?
Fe1 C6 2.039(7) . ?
Fe1 C3 2.042(5) . ?
Fe1 C1 2.054(6) . ?
Fe1 C4 2.050(5) . ?
Mn1 O3 2.122(4) . ?
Mn1 O3 2.122(4) 5_566 ?
Mn1 O2 2.161(5) 5_566 ?
Mn1 O2 2.161(5) . ?
Mn1 O1 2.268(3) 5_566 ?
Mn1 O1 2.268(3) . ?
Cl1 C13 1.746(6) . ?
C4 C5 1.440(7) . ?
C4 C3 1.431(7) . ?
C4 C11 1.472(7) . ?
C14 C13 1.385(8) . ?
C14 C15 1.396(9) . ?
C14 C17 1.513(7) . ?
O1 Mn1 2.268(3) 2_556 ?
O1 H1W 0.849(10) . ?
C11 C12 1.378(8) . ?
C11 C16 1.402(8) . ?
C5 C1 1.418(8) . ?
C5 H5 0.9800 . ?
O4 C17 1.224(7) . ?
O3 C17 1.279(7) . ?
C2 C1 1.395(8) . ?
C2 C3 1.431(8) . ?
C2 H2 0.9800 . ?
C1 H1 0.9800 . ?
O2 H2W 0.855(10) . ?
O2 H2WA 0.854(10) . ?
C3 H3 0.9800 . ?
C15 C16 1.369(8) . ?
C15 H15 0.9300 . ?
C12 C13 1.371(8) . ?
C12 H12 0.9300 . ?
C16 H16 0.9300 . ?
C9 C10 1.386(11) . ?
C9 C8 1.418(11) . ?
C9 H9 0.9800 . ?
C10 C6 1.347(11) . ?
C10 H10 0.9800 . ?
C7 C6 1.358(11) . ?
C7 C8 1.429(12) . ?
C7 H7 0.9800 . ?
C6 H6 0.9800 . ?
C8 H8 0.9800 . ?

loop_
_geom_torsion_atom_site_label_1
_geom_torsion_atom_site_label_2
_geom_torsion_atom_site_label_3
_geom_torsion_atom_site_label_4
_geom_torsion
_geom_torsion_site_symmetry_1
_geom_torsion_site_symmetry_2
_geom_torsion_site_symmetry_3
_geom_torsion_site_symmetry_4
_geom_torsion_publ_flag
C5 C4 C11 C12 173.5(6) . . . . ?
C3 C4 C11 C12 -7.3(9) . . . . ?
Fe1 C4 C11 C12 83.1(7) . . . . ?
C5 C4 C11 C16 -9.7(8) . . . . ?
C3 C4 C11 C16 169.5(6) . . . . ?
Fe1 C4 C11 C16 -100.1(6) . . . . ?
C3 C4 C5 C1 -0.7(6) . . . . ?
C11 C4 C5 C1 178.6(5) . . . . ?
Fe1 C4 C5 C1 -59.9(4) . . . . ?
C3 C4 C5 Fe1 59.2(4) . . . . ?
C11 C4 C5 Fe1 -121.5(5) . . . . ?
C3 C2 C1 C5 -0.6(7) . . . . ?
Fe1 C2 C1 C5 58.6(4) . . . . ?
C3 C2 C1 Fe1 -59.2(4) . . . . ?
C4 C5 C1 C2 0.8(6) . . . . ?
Fe1 C5 C1 C2 -58.7(4) . . . . ?
C4 C5 C1 Fe1 59.5(4) . . . . ?
Mn1 O3 C17 O4 32.8(10) . . . . ?
Mn1 O3 C17 C14 -143.6(4) . . . . ?
C13 C14 C17 O4 32.8(10) . . . . ?
C15 C14 C17 O4 -143.6(7) . . . . ?
C13 C14 C17 O3 -150.7(6) . . . . ?
C15 C14 C17 O3 32.9(8) . . . . ?
C1 C2 C3 C4 0.2(6) . . . . ?
Fe1 C2 C3 C4 -59.6(4) . . . . ?
C1 C2 C3 Fe1 59.9(4) . . . . ?
C5 C4 C3 C2 0.3(6) . . . . ?
C11 C4 C3 C2 -179.0(5) . . . . ?
Fe1 C4 C3 C2 59.4(4) . . . . ?
C5 C4 C3 Fe1 -59.1(4) . . . . ?
C11 C4 C3 Fe1 121.6(5) . . . . ?
C13 C14 C15 C16 -0.5(10) . . . . ?
C17 C14 C15 C16 176.2(6) . . . . ?
C16 C11 C12 C13 -0.4(9) . . . . ?
C4 C11 C12 C13 176.4(6) . . . . ?
C11 C12 C13 C14 -0.5(10) . . . . ?
C11 C12 C13 Cl1 178.4(5) . . . . ?
C15 C14 C13 C12 0.9(10) . . . . ?
C17 C14 C13 C12 -175.5(6) . . . . ?
C15 C14 C13 Cl1 -177.9(5) . . . . ?
C17 C14 C13 Cl1 5.7(9) . . . . ?
C14 C15 C16 C11 -0.4(11) . . . . ?
C12 C11 C16 C15 0.9(9) . . . . ?
C4 C11 C16 C15 -176.1(6) . . . . ?
C8 C9 C10 C6 -0.5(8) . . . . ?
Fe1 C9 C10 C6 59.3(5) . . . . ?
C8 C9 C10 Fe1 -59.8(5) . . . . ?
C9 C10 C6 C7 0.8(8) . . . . ?
Fe1 C10 C6 C7 59.5(5) . . . . ?
C9 C10 C6 Fe1 -58.7(5) . . . . ?
C8 C7 C6 C10 -0.7(8) . . . . ?
Fe1 C7 C6 C10 -59.9(5) . . . . ?
C8 C7 C6 Fe1 59.2(5) . . . . ?
C6 C7 C8 C9 0.4(8) . . . . ?
Fe1 C7 C8 C9 60.9(5) . . . . ?
C6 C7 C8 Fe1 -60.5(5) . . . . ?
C10 C9 C8 C7 0.0(7) . . . . ?
Fe1 C9 C8 C7 -60.8(5) . . . . ?
C10 C9 C8 Fe1 60.8(5) . . . . ?
